data_4320715
loop_
_publ_author_name
'Ludmila Scoles'
'John H. Yamamoto'
'Luc Brissieux'
'Brian T. Sterenberg'
'Konstantin A. Udachin'
'Arthur J. Carty'

_publ_section_title
;
 Synthesis and Characterization of Mixed Ruthenium/Platinum
 \m4-Phosphinidene, Phosphorus Monoxide, and Related Clusters
;
_journal_name_full 'Inorganic Chemistry'
_journal_page_first 6731
_journal_page_last 6736
_journal_paper_doi 10.1021/ic0106423
_journal_volume 40
_journal_year 2001
_chemical_formula_sum 'C37 H31 N O14 P2 Pt Ru4'
_chemical_formula_weight 1374.94
_chemical_name_systematic
;
?
;
_space_group_IT_number 14
_symmetry_cell_setting monoclinic
_symmetry_space_group_name_Hall '-P 2yn'
_symmetry_space_group_name_H-M 'P 1 21/n 1'
_atom_sites_solution_hydrogens geom
_atom_sites_solution_primary direct
_atom_sites_solution_secondary difmap
_audit_creation_method SHELXL-97
_cell_angle_alpha 90.00
_cell_angle_beta 93.29
_cell_angle_gamma 90.00
_cell_formula_units_Z 4
_cell_length_a 9.8796(6)
_cell_length_b 21.0626(12)
_cell_length_c 21.3400(12)
_cell_measurement_temperature 173(2)
_cell_volume 4433.3(4)
_computing_structure_refinement 'SHELXL-97 (Sheldrick, 1997)'
_computing_structure_solution 'SHELXS-97 (Sheldrick, 1990)'
_diffrn_ambient_temperature 173(2)
_diffrn_measured_fraction_theta_full 0.997
_diffrn_measured_fraction_theta_max 0.997
_diffrn_radiation_monochromator graphite
_diffrn_radiation_source 'fine-focus sealed tube'
_diffrn_radiation_wavelength 0.70930
_diffrn_reflns_av_R_equivalents 0.0809
_diffrn_reflns_av_sigmaI/netI 0.0678
_diffrn_reflns_limit_h_max 13
_diffrn_reflns_limit_h_min -13
_diffrn_reflns_limit_k_max 28
_diffrn_reflns_limit_k_min -28
_diffrn_reflns_limit_l_max 28
_diffrn_reflns_limit_l_min -28
_diffrn_reflns_number 52230
_diffrn_reflns_theta_full 28.73
_diffrn_reflns_theta_max 28.73
_diffrn_reflns_theta_min 1.91
_exptl_absorpt_coefficient_mu 4.610
_exptl_crystal_density_diffrn 2.060
_exptl_crystal_density_method 'not measured'
_exptl_crystal_F_000 2624
_refine_diff_density_max 1.083
_refine_diff_density_min -0.627
_refine_diff_density_rms 0.118
_refine_ls_extinction_method none
_refine_ls_goodness_of_fit_ref 0.937
_refine_ls_hydrogen_treatment mixed
_refine_ls_matrix_type full
_refine_ls_number_parameters 532
_refine_ls_number_reflns 11537
_refine_ls_number_restraints 0
_refine_ls_restrained_S_all 0.937
_refine_ls_R_factor_all 0.0856
_refine_ls_R_factor_gt 0.0385
_refine_ls_shift/su_max 0.001
_refine_ls_shift/su_mean 0.000
_refine_ls_structure_factor_coef Fsqd
_refine_ls_weighting_details 'calc w=1/[\s^2^(Fo^2^)+(0.0299P)^2^+0.0000P] where P=(Fo^2^+2Fc^2^)/3'
_refine_ls_weighting_scheme calc
_refine_ls_wR_factor_gt 0.0654
_refine_ls_wR_factor_ref 0.0757
_reflns_number_gt 7197
_reflns_number_total 11537
_reflns_threshold_expression >2sigma(I)
_cod_data_source_file ic0106423_4.cif
_cod_data_source_block jhy62
_cod_database_code 4320715

loop_
_symmetry_equiv_pos_as_xyz
'x, y, z'
'-x+1/2, y+1/2, -z+1/2'
'-x, -y, -z'
'x-1/2, -y-1/2, z-1/2'

loop_
_atom_site_label
_atom_site_type_symbol
_atom_site_fract_x
_atom_site_fract_y
_atom_site_fract_z
_atom_site_U_iso_or_equiv
_atom_site_adp_type
_atom_site_occupancy
_atom_site_symmetry_multiplicity
_atom_site_calc_flag
_atom_site_refinement_flags
_atom_site_disorder_assembly
_atom_site_disorder_group
Pt1 Pt 0.516099(19) 0.451549(9) 0.771901(8) 0.03837(6) Uani 1 1 d . . .
Ru1 Ru 0.35766(4) 0.35387(2) 0.827179(19) 0.04418(11) Uani 1 1 d . . .
Ru3 Ru 0.75880(4) 0.40248(2) 0.82972(2) 0.04935(12) Uani 1 1 d . . .
Ru2 Ru 0.60793(5) 0.30167(2) 0.87843(2) 0.05133(12) Uani 1 1 d . . .
Ru4 Ru 0.53512(5) 0.43171(2) 0.899709(18) 0.04662(11) Uani 1 1 d . . .
P1 P 0.56763(13) 0.34351(6) 0.77705(6) 0.0412(3) Uani 1 1 d . . .
P2 P 0.51675(15) 0.46770(7) 0.66325(6) 0.0462(3) Uani 1 1 d . . .
O1 O 0.4122(5) 0.5803(2) 0.8078(2) 0.0934(16) Uani 1 1 d . . .
O3 O 0.2165(5) 0.2557(2) 0.7427(3) 0.0991(17) Uani 1 1 d . . .
O2 O 0.1530(4) 0.4537(2) 0.7840(2) 0.0783(13) Uani 1 1 d . . .
O4 O 0.2017(5) 0.3257(2) 0.9425(2) 0.0998(17) Uani 1 1 d . . .
O9 O 0.9701(5) 0.4358(3) 0.9342(3) 0.1084(19) Uani 1 1 d . . .
O10 O 0.8090(5) 0.5317(2) 0.7740(2) 0.0828(14) Uani 1 1 d . . .
O8 O 0.9589(5) 0.3295(3) 0.7554(3) 0.113(2) Uani 1 1 d . . .
O7 O 0.8704(6) 0.2993(3) 0.9604(3) 0.133(2) Uani 1 1 d . . .
O6 O 0.4427(5) 0.2339(3) 0.9739(3) 0.1059(18) Uani 1 1 d . . .
O5 O 0.6848(7) 0.1791(3) 0.8193(3) 0.141(3) Uani 1 1 d . . .
O12 O 0.5811(6) 0.3789(2) 1.0307(2) 0.1038(18) Uani 1 1 d . . .
O11 O 0.2705(5) 0.4936(2) 0.9320(2) 0.0849(14) Uani 1 1 d . . .
O13 O 0.7015(6) 0.5513(2) 0.9271(2) 0.0980(17) Uani 1 1 d . . .
O14 O 0.5880(3) 0.30352(16) 0.71915(16) 0.0531(9) Uani 1 1 d . . .
C1 C 0.4505(6) 0.5317(3) 0.7940(3) 0.0559(15) Uani 1 1 d . . .
C3 C 0.2709(5) 0.2922(3) 0.7739(3) 0.0570(15) Uani 1 1 d . . .
C2 C 0.2351(6) 0.4180(3) 0.7987(3) 0.0617(16) Uani 1 1 d . . .
C4 C 0.2625(6) 0.3350(3) 0.9005(3) 0.0656(17) Uani 1 1 d . . .
C9 C 0.8895(7) 0.4221(3) 0.8963(3) 0.0763(19) Uani 1 1 d . . .
C10 C 0.7748(6) 0.4834(3) 0.7914(3) 0.0649(16) Uani 1 1 d . . .
C8 C 0.8854(6) 0.3578(3) 0.7823(3) 0.0733(19) Uani 1 1 d . . .
C7 C 0.7761(8) 0.3043(3) 0.9276(4) 0.086(2) Uani 1 1 d . . .
C6 C 0.4994(6) 0.2614(3) 0.9371(3) 0.0734(18) Uani 1 1 d . . .
C5 C 0.6536(8) 0.2248(3) 0.8421(3) 0.086(2) Uani 1 1 d . . .
C12 C 0.5655(7) 0.3964(3) 0.9805(3) 0.0689(18) Uani 1 1 d . . .
C11 C 0.3668(7) 0.4694(3) 0.9189(3) 0.0597(15) Uani 1 1 d . . .
C13 C 0.6458(7) 0.5045(3) 0.9162(3) 0.0665(17) Uani 1 1 d . . .
C14 C 0.4447(6) 0.5439(3) 0.6393(2) 0.0577(15) Uani 1 1 d . . .
C15 C 0.3360(7) 0.5498(3) 0.5962(3) 0.084(2) Uani 1 1 d . . .
H15A H 0.2980 0.5128 0.5767 0.101 Uiso 1 1 calc R . .
C16 C 0.2815(10) 0.6085(4) 0.5810(4) 0.122(3) Uani 1 1 d . . .
H16A H 0.2057 0.6118 0.5517 0.146 Uiso 1 1 calc R . .
C17 C 0.3370(10) 0.6618(4) 0.6081(4) 0.114(3) Uani 1 1 d . . .
H17A H 0.3001 0.7023 0.5974 0.137 Uiso 1 1 calc R . .
C18 C 0.4452(9) 0.6575(3) 0.6506(4) 0.090(2) Uani 1 1 d . . .
H18A H 0.4832 0.6947 0.6695 0.108 Uiso 1 1 calc R . .
C19 C 0.4991(7) 0.5985(3) 0.6660(3) 0.0726(18) Uani 1 1 d . . .
H19A H 0.5747 0.5956 0.6954 0.087 Uiso 1 1 calc R . .
C20 C 0.4231(6) 0.4110(3) 0.6127(2) 0.0547(14) Uani 1 1 d . . .
C21 C 0.4580(8) 0.4002(3) 0.5518(3) 0.086(2) Uani 1 1 d . . .
H21A H 0.5340 0.4210 0.5357 0.103 Uiso 1 1 calc R . .
C22 C 0.3801(10) 0.3582(4) 0.5143(3) 0.102(3) Uani 1 1 d . . .
H22A H 0.4031 0.3501 0.4724 0.123 Uiso 1 1 calc R . .
C23 C 0.2705(9) 0.3285(4) 0.5377(4) 0.098(3) Uani 1 1 d . . .
H23A H 0.2169 0.3006 0.5115 0.118 Uiso 1 1 calc R . .
C25 C 0.3151(6) 0.3793(3) 0.6348(3) 0.0698(17) Uani 1 1 d . . .
H25A H 0.2929 0.3856 0.6770 0.084 Uiso 1 1 calc R . .
C26 C 0.6848(6) 0.4681(3) 0.6317(3) 0.0602(16) Uani 1 1 d . . .
C27 C 0.7655(7) 0.4153(4) 0.6410(3) 0.081(2) Uani 1 1 d . . .
H27A H 0.7325 0.3799 0.6632 0.097 Uiso 1 1 calc R . .
C28 C 0.8937(8) 0.4130(5) 0.6186(4) 0.117(3) Uani 1 1 d . . .
H28A H 0.9491 0.3765 0.6253 0.140 Uiso 1 1 calc R . .
C29 C 0.9401(9) 0.4644(6) 0.5862(5) 0.126(4) Uani 1 1 d . . .
H29A H 1.0280 0.4630 0.5704 0.151 Uiso 1 1 calc R . .
C30 C 0.8628(11) 0.5165(5) 0.5767(5) 0.138(4) Uani 1 1 d . . .
H30A H 0.8964 0.5518 0.5546 0.166 Uiso 1 1 calc R . .
C31 C 0.7355(8) 0.5185(4) 0.5990(4) 0.100(3) Uani 1 1 d . . .
H31A H 0.6811 0.5553 0.5918 0.121 Uiso 1 1 calc R . .
C24 C 0.2374(7) 0.3383(4) 0.5973(4) 0.091(2) Uani 1 1 d . . .
H24A H 0.1617 0.3172 0.6133 0.109 Uiso 1 1 calc R . .
N1 N 0.6071(6) 0.1870(3) 0.6646(3) 0.0961(19) Uani 1 1 d . . .
H1A H 0.6495 0.1587 0.6920 0.115 Uiso 1 1 calc R . .
H1B H 0.5981 0.2243 0.6864 0.115 Uiso 1 1 calc R . .
C51 C 0.4713(10) 0.1630(5) 0.6504(6) 0.156(5) Uani 1 1 d . . .
H51A H 0.4155 0.1984 0.6314 0.187 Uiso 1 1 calc R . .
C52 C 0.4121(10) 0.1452(5) 0.7137(8) 0.206(8) Uani 1 1 d . . .
H52A H 0.4148 0.1824 0.7414 0.308 Uiso 1 1 calc R . .
H52B H 0.4659 0.1108 0.7336 0.308 Uiso 1 1 calc R . .
H52C H 0.3180 0.1311 0.7063 0.308 Uiso 1 1 calc R . .
C53 C 0.4642(10) 0.1085(5) 0.6051(5) 0.177(6) Uani 1 1 d . . .
H53A H 0.4957 0.1224 0.5646 0.265 Uiso 1 1 calc R . .
H53B H 0.3703 0.0936 0.5995 0.265 Uiso 1 1 calc R . .
H53C H 0.5219 0.0738 0.6217 0.265 Uiso 1 1 calc R . .
C54 C 0.7026(10) 0.2000(4) 0.6146(4) 0.106(3) Uani 1 1 d . . .
H54A H 0.7071 0.1614 0.5875 0.128 Uiso 1 1 calc R . .
C55 C 0.8363(10) 0.2106(5) 0.6453(5) 0.144(4) Uani 1 1 d . . .
H55A H 0.8655 0.1724 0.6685 0.216 Uiso 1 1 calc R . .
H55B H 0.8321 0.2464 0.6744 0.216 Uiso 1 1 calc R . .
H55C H 0.9012 0.2202 0.6136 0.216 Uiso 1 1 calc R . .
C56 C 0.6426(13) 0.2536(5) 0.5754(4) 0.162(5) Uani 1 1 d . . .
H56A H 0.7011 0.2626 0.5409 0.243 Uiso 1 1 calc R . .
H56B H 0.6356 0.2916 0.6015 0.243 Uiso 1 1 calc R . .
H56C H 0.5522 0.2414 0.5582 0.243 Uiso 1 1 calc R . .

loop_
_atom_site_aniso_label
_atom_site_aniso_U_11
_atom_site_aniso_U_22
_atom_site_aniso_U_33
_atom_site_aniso_U_23
_atom_site_aniso_U_13
_atom_site_aniso_U_12
Pt1 0.04162(11) 0.03449(11) 0.03897(10) -0.00071(8) 0.00221(7) -0.00024(9)
Ru1 0.0421(2) 0.0392(2) 0.0517(2) -0.00442(19) 0.00736(19) -0.00585(19)
Ru3 0.0396(2) 0.0459(3) 0.0615(3) 0.0030(2) -0.0064(2) -0.0050(2)
Ru2 0.0600(3) 0.0376(3) 0.0554(3) 0.0082(2) -0.0053(2) -0.0031(2)
Ru4 0.0619(3) 0.0389(2) 0.0389(2) -0.00208(17) 0.00119(19) -0.0086(2)
P1 0.0416(7) 0.0357(7) 0.0461(7) -0.0013(6) 0.0014(6) -0.0019(6)
P2 0.0564(9) 0.0413(8) 0.0408(7) 0.0009(6) 0.0024(6) 0.0045(6)
O1 0.143(5) 0.052(3) 0.086(3) -0.004(2) 0.021(3) 0.039(3)
O3 0.079(3) 0.078(4) 0.139(4) -0.053(3) -0.006(3) -0.015(3)
O2 0.052(3) 0.073(3) 0.109(4) 0.010(3) 0.000(2) 0.007(2)
O4 0.115(4) 0.089(4) 0.101(4) 0.020(3) 0.055(3) -0.002(3)
O9 0.103(4) 0.100(4) 0.113(4) 0.021(3) -0.065(3) -0.028(3)
O10 0.085(3) 0.064(3) 0.098(3) 0.022(3) -0.011(3) -0.023(3)
O8 0.053(3) 0.113(5) 0.172(5) -0.045(4) 0.004(3) 0.021(3)
O7 0.104(4) 0.117(5) 0.168(6) 0.077(4) -0.070(4) -0.032(4)
O6 0.097(4) 0.104(4) 0.117(4) 0.051(3) 0.011(3) -0.020(3)
O5 0.215(7) 0.069(4) 0.138(5) -0.015(4) -0.007(5) 0.059(4)
O12 0.180(5) 0.087(4) 0.044(3) 0.009(2) -0.006(3) -0.011(3)
O11 0.085(3) 0.085(4) 0.086(3) -0.027(3) 0.013(3) 0.010(3)
O13 0.137(5) 0.064(3) 0.094(4) -0.016(3) 0.014(3) -0.046(3)
O14 0.059(2) 0.042(2) 0.058(2) -0.0115(17) 0.0094(18) 0.0022(17)
C1 0.071(4) 0.042(3) 0.054(3) -0.001(3) 0.004(3) 0.009(3)
C3 0.041(3) 0.051(4) 0.080(4) -0.011(3) 0.009(3) -0.004(3)
C2 0.059(4) 0.054(4) 0.073(4) -0.007(3) 0.008(3) -0.013(3)
C4 0.075(4) 0.046(4) 0.078(4) 0.008(3) 0.027(3) 0.000(3)
C9 0.078(5) 0.056(4) 0.092(5) 0.022(4) -0.025(4) -0.015(3)
C10 0.070(4) 0.062(4) 0.062(4) 0.005(3) -0.009(3) -0.003(3)
C8 0.043(4) 0.057(4) 0.119(6) -0.012(4) -0.005(4) 0.003(3)
C7 0.079(5) 0.049(4) 0.126(6) 0.031(4) -0.023(4) -0.016(4)
C6 0.063(4) 0.063(4) 0.094(5) 0.025(4) -0.003(4) -0.009(3)
C5 0.132(7) 0.050(4) 0.075(5) 0.009(3) -0.006(4) 0.028(4)
C12 0.099(5) 0.059(4) 0.048(3) -0.005(3) -0.002(3) -0.014(4)
C11 0.071(4) 0.055(4) 0.053(3) -0.012(3) 0.005(3) -0.003(3)
C13 0.095(5) 0.054(4) 0.052(3) -0.004(3) 0.013(3) -0.019(4)
C14 0.078(4) 0.046(4) 0.049(3) 0.004(3) -0.002(3) 0.010(3)
C15 0.095(5) 0.055(4) 0.099(5) 0.007(4) -0.021(4) 0.023(4)
C16 0.135(8) 0.079(7) 0.146(8) 0.016(6) -0.043(6) 0.034(6)
C17 0.146(9) 0.064(6) 0.129(8) 0.014(5) -0.017(6) 0.030(6)
C18 0.138(7) 0.041(4) 0.091(5) -0.001(4) 0.015(5) 0.007(4)
C19 0.105(5) 0.046(4) 0.068(4) 0.007(3) 0.015(4) 0.005(4)
C20 0.074(4) 0.048(3) 0.042(3) -0.005(2) -0.006(3) 0.012(3)
C21 0.127(6) 0.075(5) 0.056(4) -0.019(4) 0.004(4) -0.012(4)
C22 0.155(8) 0.095(7) 0.055(4) -0.026(4) -0.015(5) 0.007(6)
C23 0.100(6) 0.096(6) 0.093(6) -0.034(5) -0.039(5) 0.006(5)
C25 0.068(4) 0.078(5) 0.062(4) -0.021(3) -0.004(3) -0.005(4)
C26 0.066(4) 0.066(4) 0.050(3) 0.008(3) 0.014(3) -0.001(3)
C27 0.070(5) 0.088(6) 0.089(5) 0.014(4) 0.032(4) 0.017(4)
C28 0.086(6) 0.132(8) 0.137(7) 0.036(6) 0.054(5) 0.026(5)
C29 0.086(6) 0.158(10) 0.139(8) 0.027(7) 0.054(6) -0.006(6)
C30 0.134(9) 0.123(9) 0.167(9) 0.042(7) 0.086(8) -0.003(7)
C31 0.108(6) 0.092(6) 0.107(6) 0.027(5) 0.053(5) 0.011(5)
C24 0.077(5) 0.096(6) 0.097(6) -0.032(5) -0.011(4) -0.012(4)
N1 0.089(5) 0.068(4) 0.131(5) -0.039(4) 0.001(4) 0.005(3)
C51 0.084(7) 0.106(8) 0.271(16) -0.068(9) -0.044(8) 0.005(6)
C52 0.088(8) 0.122(10) 0.41(2) -0.093(12) 0.072(11) -0.019(6)
C53 0.152(9) 0.105(8) 0.260(14) -0.094(9) -0.101(9) 0.011(7)
C54 0.152(9) 0.079(6) 0.090(6) -0.038(5) 0.021(6) 0.033(6)
C55 0.110(8) 0.153(10) 0.173(10) -0.043(8) 0.042(7) 0.021(7)
C56 0.285(14) 0.105(8) 0.093(6) -0.028(6) -0.005(7) 0.082(9)

loop_
_atom_type_symbol
_atom_type_description
_atom_type_scat_dispersion_real
_atom_type_scat_dispersion_imag
_atom_type_scat_source
C C 0.0033 0.0016 'International Tables Vol C Tables 4.2.6.8 and 6.1.1.4'
H H 0.0000 0.0000 'International Tables Vol C Tables 4.2.6.8 and 6.1.1.4'
P P 0.1023 0.0942 'International Tables Vol C Tables 4.2.6.8 and 6.1.1.4'
O O 0.0106 0.0060 'International Tables Vol C Tables 4.2.6.8 and 6.1.1.4'
Ru Ru -1.2594 0.8363 'International Tables Vol C Tables 4.2.6.8 and 6.1.1.4'
N N 0.0061 0.0033 'International Tables Vol C Tables 4.2.6.8 and 6.1.1.4'
Pt Pt -1.7033 8.3905 'International Tables Vol C Tables 4.2.6.8 and 6.1.1.4'

loop_
_geom_angle_atom_site_label_1
_geom_angle_atom_site_label_2
_geom_angle_atom_site_label_3
_geom_angle
_geom_angle_site_symmetry_1
_geom_angle_site_symmetry_3
_geom_angle_publ_flag
C1 Pt1 P1 160.43(17) . . ?
C1 Pt1 P2 97.99(17) . . ?
P1 Pt1 P2 100.09(5) . . ?
C1 Pt1 Ru4 83.81(16) . . ?
P1 Pt1 Ru4 78.64(3) . . ?
P2 Pt1 Ru4 175.92(4) . . ?
C1 Pt1 Ru3 120.98(18) . . ?
P1 Pt1 Ru3 56.34(3) . . ?
P2 Pt1 Ru3 115.73(4) . . ?
Ru4 Pt1 Ru3 60.313(14) . . ?
C1 Pt1 Ru1 109.61(17) . . ?
P1 Pt1 Ru1 53.55(3) . . ?
P2 Pt1 Ru1 122.79(4) . . ?
Ru4 Pt1 Ru1 59.582(13) . . ?
Ru3 Pt1 Ru1 91.568(14) . . ?
C2 Ru1 C3 92.2(3) . . ?
C2 Ru1 C4 94.3(3) . . ?
C3 Ru1 C4 97.0(3) . . ?
C2 Ru1 P1 118.41(18) . . ?
C3 Ru1 P1 92.46(16) . . ?
C4 Ru1 P1 145.5(2) . . ?
C2 Ru1 Ru4 97.36(18) . . ?
C3 Ru1 Ru4 168.04(16) . . ?
C4 Ru1 Ru4 89.5(2) . . ?
P1 Ru1 Ru4 76.68(3) . . ?
C2 Ru1 Ru2 156.83(18) . . ?
C3 Ru1 Ru2 108.41(17) . . ?
C4 Ru1 Ru2 93.6(2) . . ?
P1 Ru1 Ru2 52.09(3) . . ?
Ru4 Ru1 Ru2 60.958(16) . . ?
C2 Ru1 Pt1 73.18(17) . . ?
C3 Ru1 Pt1 118.77(17) . . ?
C4 Ru1 Pt1 142.00(19) . . ?
P1 Ru1 Pt1 51.50(3) . . ?
Ru4 Ru1 Pt1 58.015(12) . . ?
Ru2 Ru1 Pt1 87.309(15) . . ?
C10 Ru3 C8 98.1(3) . . ?
C10 Ru3 C9 93.3(3) . . ?
C8 Ru3 C9 93.8(3) . . ?
C10 Ru3 P1 109.54(19) . . ?
C8 Ru3 P1 91.05(19) . . ?
C9 Ru3 P1 155.76(19) . . ?
C10 Ru3 Ru4 96.90(19) . . ?
C8 Ru3 Ru4 162.52(19) . . ?
C9 Ru3 Ru4 94.4(2) . . ?
P1 Ru3 Ru4 75.41(3) . . ?
C10 Ru3 Ru2 152.93(19) . . ?
C8 Ru3 Ru2 101.6(2) . . ?
C9 Ru3 Ru2 103.70(19) . . ?
P1 Ru3 Ru2 52.08(3) . . ?
Ru4 Ru3 Ru2 61.379(16) . . ?
C10 Ru3 Pt1 64.79(19) . . ?
C8 Ru3 Pt1 121.0(2) . . ?
C9 Ru3 Pt1 140.0(2) . . ?
P1 Ru3 Pt1 51.67(3) . . ?
Ru4 Ru3 Pt1 58.545(13) . . ?
Ru2 Ru3 Pt1 89.040(16) . . ?
C5 Ru2 C6 92.6(3) . . ?
C5 Ru2 C7 91.7(3) . . ?
C6 Ru2 C7 99.1(3) . . ?
C5 Ru2 P1 88.6(2) . . ?
C6 Ru2 P1 134.7(2) . . ?
C7 Ru2 P1 126.1(2) . . ?
C5 Ru2 Ru3 110.8(2) . . ?
C6 Ru2 Ru3 155.5(2) . . ?
C7 Ru2 Ru3 73.73(19) . . ?
P1 Ru2 Ru3 56.25(3) . . ?
C5 Ru2 Ru1 113.5(2) . . ?
C6 Ru2 Ru1 85.1(2) . . ?
C7 Ru2 Ru1 154.3(2) . . ?
P1 Ru2 Ru1 53.66(3) . . ?
Ru3 Ru2 Ru1 91.894(18) . . ?
C5 Ru2 Ru4 164.4(2) . . ?
C6 Ru2 Ru4 99.5(2) . . ?
C7 Ru2 Ru4 95.9(2) . . ?
P1 Ru2 Ru4 75.95(3) . . ?
Ru3 Ru2 Ru4 58.957(16) . . ?
Ru1 Ru2 Ru4 58.420(15) . . ?
C12 Ru4 C13 95.1(3) . . ?
C12 Ru4 C11 93.6(3) . . ?
C13 Ru4 C11 97.1(3) . . ?
C12 Ru4 Pt1 164.4(2) . . ?
C13 Ru4 Pt1 93.83(17) . . ?
C11 Ru4 Pt1 97.98(17) . . ?
C12 Ru4 Ru1 109.67(19) . . ?
C13 Ru4 Ru1 155.23(18) . . ?
C11 Ru4 Ru1 80.58(17) . . ?
Pt1 Ru4 Ru1 62.403(13) . . ?
C12 Ru4 Ru3 108.1(2) . . ?
C13 Ru4 Ru3 79.25(18) . . ?
C11 Ru4 Ru3 158.18(18) . . ?
Pt1 Ru4 Ru3 61.142(13) . . ?
Ru1 Ru4 Ru3 93.701(17) . . ?
C12 Ru4 Ru2 74.99(19) . . ?
C13 Ru4 Ru2 130.5(2) . . ?
C11 Ru4 Ru2 131.23(18) . . ?
Pt1 Ru4 Ru2 89.522(15) . . ?
Ru1 Ru4 Ru2 60.622(16) . . ?
Ru3 Ru4 Ru2 59.665(15) . . ?
O14 P1 Pt1 122.78(15) . . ?
O14 P1 Ru2 121.20(15) . . ?
Pt1 P1 Ru2 115.75(5) . . ?
O14 P1 Ru1 124.87(15) . . ?
Pt1 P1 Ru1 74.94(4) . . ?
Ru2 P1 Ru1 74.25(4) . . ?
O14 P1 Ru3 120.98(15) . . ?
Pt1 P1 Ru3 71.99(4) . . ?
Ru2 P1 Ru3 71.67(4) . . ?
Ru1 P1 Ru3 114.13(5) . . ?
C14 P2 C20 103.6(3) . . ?
C14 P2 C26 104.0(3) . . ?
C20 P2 C26 103.0(3) . . ?
C14 P2 Pt1 112.54(18) . . ?
C20 P2 Pt1 117.37(19) . . ?
C26 P2 Pt1 114.81(19) . . ?
O1 C1 Pt1 179.2(6) . . ?
O3 C3 Ru1 178.5(5) . . ?
O2 C2 Ru1 174.1(5) . . ?
O4 C4 Ru1 176.8(6) . . ?
O9 C9 Ru3 176.7(6) . . ?
O10 C10 Ru3 166.7(6) . . ?
O8 C8 Ru3 177.4(7) . . ?
O7 C7 Ru2 171.4(6) . . ?
O6 C6 Ru2 174.3(6) . . ?
O5 C5 Ru2 177.8(8) . . ?
O12 C12 Ru4 175.5(6) . . ?
O11 C11 Ru4 176.8(6) . . ?
O13 C13 Ru4 173.6(6) . . ?
C15 C14 C19 118.1(6) . . ?
C15 C14 P2 123.0(5) . . ?
C19 C14 P2 118.9(5) . . ?
C14 C15 C16 121.1(7) . . ?
C17 C16 C15 119.6(8) . . ?
C18 C17 C16 120.6(8) . . ?
C17 C18 C19 119.6(8) . . ?
C14 C19 C18 121.0(7) . . ?
C25 C20 C21 119.1(6) . . ?
C25 C20 P2 119.7(4) . . ?
C21 C20 P2 121.2(5) . . ?
C20 C21 C22 118.9(7) . . ?
C23 C22 C21 120.2(7) . . ?
C24 C23 C22 120.9(7) . . ?
C20 C25 C24 121.7(6) . . ?
C27 C26 C31 118.1(6) . . ?
C27 C26 P2 118.3(5) . . ?
C31 C26 P2 123.7(5) . . ?
C26 C27 C28 120.9(7) . . ?
C29 C28 C27 119.0(8) . . ?
C30 C29 C28 121.0(8) . . ?
C29 C30 C31 119.8(9) . . ?
C30 C31 C26 121.3(8) . . ?
C23 C24 C25 119.1(8) . . ?
C51 N1 C54 122.1(8) . . ?
N1 C51 C53 114.3(9) . . ?
N1 C51 C52 107.0(10) . . ?
C53 C51 C52 111.8(10) . . ?
C55 C54 N1 107.6(7) . . ?
C55 C54 C56 116.9(10) . . ?
N1 C54 C56 106.9(7) . . ?

loop_
_geom_bond_atom_site_label_1
_geom_bond_atom_site_label_2
_geom_bond_distance
_geom_bond_site_symmetry_2
_geom_bond_publ_flag
Pt1 C1 1.879(6) . ?
Pt1 P1 2.3330(13) . ?
Pt1 P2 2.3437(13) . ?
Pt1 Ru4 2.7550(5) . ?
Pt1 Ru3 2.8285(5) . ?
Pt1 Ru1 2.8786(5) . ?
Ru1 C2 1.891(7) . ?
Ru1 C3 1.899(6) . ?
Ru1 C4 1.912(6) . ?
Ru1 P1 2.3978(13) . ?
Ru1 Ru4 2.8010(6) . ?
Ru1 Ru2 2.8651(6) . ?
Ru3 C10 1.901(7) . ?
Ru3 C8 1.903(7) . ?
Ru3 C9 1.910(7) . ?
Ru3 P1 2.4757(14) . ?
Ru3 Ru4 2.8057(6) . ?
Ru3 Ru2 2.8263(6) . ?
Ru2 C5 1.862(7) . ?
Ru2 C6 1.894(7) . ?
Ru2 C7 1.914(8) . ?
Ru2 P1 2.3488(14) . ?
Ru2 Ru4 2.8746(6) . ?
Ru4 C12 1.887(6) . ?
Ru4 C13 1.904(7) . ?
Ru4 C11 1.908(7) . ?
P1 O14 1.518(3) . ?
P2 C14 1.818(6) . ?
P2 C20 1.826(6) . ?
P2 C26 1.827(6) . ?
O1 C1 1.136(6) . ?
O3 C3 1.133(6) . ?
O2 C2 1.137(7) . ?
O4 C4 1.125(6) . ?
O9 C9 1.139(7) . ?
O10 C10 1.143(7) . ?
O8 C8 1.122(7) . ?
O7 C7 1.138(8) . ?
O6 C6 1.149(7) . ?
O5 C5 1.129(8) . ?
O12 C12 1.135(6) . ?
O11 C11 1.129(7) . ?
O13 C13 1.147(7) . ?
C14 C15 1.378(8) . ?
C14 C19 1.378(8) . ?
C15 C16 1.381(10) . ?
C16 C17 1.364(12) . ?
C17 C18 1.364(11) . ?
C18 C19 1.384(9) . ?
C20 C25 1.365(8) . ?
C20 C21 1.383(8) . ?
C21 C22 1.394(10) . ?
C22 C23 1.369(11) . ?
C23 C24 1.348(10) . ?
C25 C24 1.379(9) . ?
C26 C27 1.377(8) . ?
C26 C31 1.380(9) . ?
C27 C28 1.381(9) . ?
C28 C29 1.376(11) . ?
C29 C30 1.346(12) . ?
C30 C31 1.370(10) . ?
N1 C51 1.449(10) . ?
N1 C54 1.490(10) . ?
C51 C53 1.499(12) . ?
C51 C52 1.549(16) . ?
C54 C55 1.457(12) . ?
C54 C56 1.507(11) . ?

loop_
_geom_hbond_atom_site_label_D
_geom_hbond_atom_site_label_H
_geom_hbond_atom_site_label_A
_geom_hbond_distance_DH
_geom_hbond_distance_HA
_geom_hbond_distance_DA
_geom_hbond_angle_DHA
_geom_hbond_site_symmetry_A
N1 H1B O14 0.92 1.81 2.727(6) 171.6 .
